data_1551213
loop_
_publ_author_name
'Li, Nan'
'Zhao, Zifeng'
'Yu, Chao'
'Wu, Botao'
'Bian, Zuqiang'
'Zhang, Wen-Xiong'
'Xi, Zhenfeng'

_publ_section_title
;
 Alkaline-earth metallacyclic complexes bearing a diborane-bridged
 tetraamide ligand: synthesis, structure and fluorescence property.
;
_journal_issue 25
_journal_name_full 'Dalton transactions (Cambridge, England : 2003)'
_journal_page_first 9067
_journal_page_last 9071
_journal_paper_doi 10.1039/c9dt02118c
_journal_volume 48
_journal_year 2019
_chemical_formula_moiety 'C56 H120 B2 N22 O6 P6 Sr2'
_chemical_formula_sum 'C56 H120 B2 N22 O6 P6 Sr2'
_chemical_formula_weight 1580.41
_space_group_crystal_system monoclinic
_space_group_IT_number 14
_space_group_name_Hall '-P 2ybc'
_space_group_name_H-M_alt 'P 1 21/c 1'
_symmetry_space_group_name_Hall '-P 2ybc'
_symmetry_space_group_name_H-M 'P 1 21/c 1'
_atom_sites_solution_hydrogens geom
_audit_creation_date 2019-04-16
_audit_creation_method
;
Olex2 1.2
(compiled 2018.05.29 svn.r3508 for OlexSys, GUI svn.r5506)
;
_audit_update_record
;
2019-04-28 deposited with the CCDC.    2019-06-04 downloaded from the CCDC.
;
_cell_angle_alpha 90
_cell_angle_beta 99.702(2)
_cell_angle_gamma 90
_cell_formula_units_Z 4
_cell_length_a 14.3034(2)
_cell_length_b 23.7498(4)
_cell_length_c 23.2747(4)
_cell_measurement_reflns_used 24998
_cell_measurement_temperature 99.8(5)
_cell_measurement_theta_max 29.2350
_cell_measurement_theta_min 2.0130
_cell_volume 7793.4(2)
_computing_cell_refinement 'CrysAlisPro 1.171.39.33c (Rigaku OD, 2017)'
_computing_data_collection 'CrysAlisPro 1.171.39.33c (Rigaku OD, 2017)'
_computing_data_reduction 'CrysAlisPro 1.171.39.33c (Rigaku OD, 2017)'
_computing_molecular_graphics 'Olex2 (Dolomanov et al., 2009)'
_computing_publication_material 'Olex2 (Dolomanov et al., 2009)'
_computing_structure_refinement 'ShelXL (Sheldrick, 2015)'
_computing_structure_solution 'SHELXT 2014/5 (Sheldrick, 2014)'
_diffrn_ambient_environment N~2~
_diffrn_ambient_temperature 99.8(5)
_diffrn_detector 'CCD plate'
_diffrn_measured_fraction_theta_full 0.985
_diffrn_measured_fraction_theta_max 0.985
_diffrn_measurement_details
;
List of Runs (angles in degrees, time in seconds):

  # Type    Start    End  Width  t~exp~   \w     \q     \k     \f   Frames
#--------------------------------------------------------------------------
  1  \w    -56.00 -30.00   0.50    7.30    --  -15.70  77.00  90.00   52
  2  \w    -31.00  23.00   0.50    7.30    --  -15.70  57.00  30.00  108
  3  \w    -55.00  -9.00   0.50    7.30    --  -15.70  77.00  30.00   92
  4  \w    -59.00 -33.00   0.50    7.30    --  -15.70  80.00 -19.24   52
  5  \w    -32.00  74.00   0.50    7.30    --  -15.70  57.00-120.00  212
  6  \w     47.00  73.00   0.50    7.30    --  -15.70  57.00  30.00   52
  7  \w    -56.00 -29.00   0.50    7.30    --  -15.70  77.00 150.00   54
  8  \w    -54.00  -9.00   0.50    7.30    --  -15.70  77.00-120.00   90
  9  \w     14.00  74.00   0.50    7.30    --  -15.70  57.00 120.00  120
 10  \w    -56.00 -15.00   0.50    7.30    --  -15.70  77.00-180.00   82
 11  \w     19.00 100.00   0.50    7.30    --   15.80  57.00  60.00  162
 12  \w      8.00  57.00   0.50    7.30    --   15.80  70.00 -41.83   98
 13  \w      4.00 105.00   0.50    7.30    --   15.80  57.00 150.00  202
;
_diffrn_measurement_device 'four-circle diffractometer'
_diffrn_measurement_device_type 'XtaLAB AFC12 (RINC): Kappa single'
_diffrn_measurement_method '\w scans'
_diffrn_orient_matrix_type 'CrysAlisPro convention (1999,Acta A55,543-557)'
_diffrn_orient_matrix_UB_11 0.0045347000
_diffrn_orient_matrix_UB_12 0.0196875000
_diffrn_orient_matrix_UB_13 0.0232390000
_diffrn_orient_matrix_UB_21 0.0289386000
_diffrn_orient_matrix_UB_22 0.0172576000
_diffrn_orient_matrix_UB_23 -0.0146466000
_diffrn_orient_matrix_UB_31 -0.0408943000
_diffrn_orient_matrix_UB_32 0.0143811000
_diffrn_orient_matrix_UB_33 -0.0141815000
_diffrn_radiation_monochromator mirror
_diffrn_radiation_probe x-ray
_diffrn_radiation_type MoK\a
_diffrn_radiation_wavelength 0.71073
_diffrn_reflns_av_R_equivalents 0.0392
_diffrn_reflns_av_unetI/netI 0.0299
_diffrn_reflns_Laue_measured_fraction_full 0.985
_diffrn_reflns_Laue_measured_fraction_max 0.985
_diffrn_reflns_limit_h_max 17
_diffrn_reflns_limit_h_min -17
_diffrn_reflns_limit_k_max 28
_diffrn_reflns_limit_k_min -28
_diffrn_reflns_limit_l_max 27
_diffrn_reflns_limit_l_min -27
_diffrn_reflns_number 92785
_diffrn_reflns_point_group_measured_fraction_full 0.985
_diffrn_reflns_point_group_measured_fraction_max 0.985
_diffrn_reflns_theta_full 25.027
_diffrn_reflns_theta_max 25.027
_diffrn_reflns_theta_min 1.972
_diffrn_source 'Rotating-anode X-ray tube'
_diffrn_source_type 'Rigaku (Mo) X-ray Source'
_exptl_absorpt_coefficient_mu 1.551
_exptl_absorpt_correction_T_max 1.00000
_exptl_absorpt_correction_T_min 0.76312
_exptl_absorpt_correction_type multi-scan
_exptl_absorpt_process_details
;
CrysAlisPro 1.171.39.33c (Rigaku Oxford Diffraction, 2017)
Empirical absorption correction using spherical harmonics,
 implemented in SCALE3 ABSPACK scaling algorithm.
;
_exptl_crystal_colour 'clear yellowish yellow'
_exptl_crystal_colour_lustre clear
_exptl_crystal_colour_modifier yellowish
_exptl_crystal_colour_primary yellow
_exptl_crystal_density_diffrn 1.347
_exptl_crystal_description block
_exptl_crystal_F_000 3336
_exptl_crystal_size_max 0.2
_exptl_crystal_size_mid 0.1
_exptl_crystal_size_min 0.1
_refine_diff_density_max 1.459
_refine_diff_density_min -0.776
_refine_diff_density_rms 0.102
_refine_ls_extinction_method none
_refine_ls_goodness_of_fit_ref 1.022
_refine_ls_hydrogen_treatment constr
_refine_ls_matrix_type full
_refine_ls_number_parameters 1029
_refine_ls_number_reflns 13532
_refine_ls_number_restraints 2118
_refine_ls_restrained_S_all 1.015
_refine_ls_R_factor_all 0.0827
_refine_ls_R_factor_gt 0.0636
_refine_ls_shift/su_max 0.006
_refine_ls_shift/su_mean 0.000
_refine_ls_structure_factor_coef Fsqd
_refine_ls_weighting_details 'w=1/[\s^2^(Fo^2^)+(0.0949P)^2^+17.5137P] where P=(Fo^2^+2Fc^2^)/3'
_refine_ls_weighting_scheme calc
_refine_ls_wR_factor_gt 0.1605
_refine_ls_wR_factor_ref 0.1742
_reflns_Friedel_coverage 0.000
_reflns_number_gt 10511
_reflns_number_total 13532
_reflns_threshold_expression 'I > 2\s(I)'
_cod_data_source_file c9dt02118c2.cif
_cod_data_source_block 4b
_cod_depositor_comments 'Adding full bibliography for 1551209--1551214.cif.'
_cod_database_code 1551213
_shelx_shelxl_version_number 2017/1
_shelx_space_group_comment
;
The symmetry employed for this shelxl refinement is uniquely defined
by the following loop, which should always be used as a source of
symmetry information in preference to the above space-group names.
They are only intended as comments.
;
_shelx_estimated_absorpt_t_max 0.860
_shelx_estimated_absorpt_t_min 0.747
_reflns_odcompleteness_completeness 99.91
_reflns_odcompleteness_iscentric 1
_reflns_odcompleteness_theta 27.42
_olex2_refinement_description
;
1. Fixed Uiso
 At 1.2 times of:
  All C(H) groups
 At 1.5 times of:
  All C(H,H,H) groups, All C(H,H,H,H,H,H) groups
2. Uiso/Uaniso restraints and constraints
C10 \\sim C5 \\sim C11 \\sim C4 \\sim C16 \\sim C12 \\sim C17 \\sim C9 \\sim C6
\\sim C15 \\sim C3 \\sim C13 \\sim C1 \\sim C92 \\sim C14 \\sim C7 \\sim C2
\\sim C8 \\sim C18 \\sim C19 \\sim C38 \\sim C48 \\sim C44 \\sim C20 \\sim C69
\\sim C46 \\sim C54 \\sim C67 \\sim C0BA \\sim C5BA \\sim C21 \\sim C7BA \\sim
C61 \\sim C1CA \\sim C42 \\sim C3BA \\sim C6BA \\sim C65 \\sim C34 \\sim C71
\\sim C55 \\sim C22 \\sim C68 \\sim C57 \\sim C24 \\sim C45 \\sim C60 \\sim C35
\\sim C51 \\sim C59 \\sim C0CA \\sim C9BA \\sim C1BA \\sim C1AA \\sim C4BA
\\sim C2AA \\sim C3AA \\sim C4AA \\sim C2BA \\sim C0AA \\sim C5AA \\sim C6AA
\\sim C7AA \\sim C8BA \\sim C9AA \\sim C8AA: within 5A with sigma of 0.02 and
sigma for terminal atoms of 0.04
Uanis(C1BA) \\sim Ueq: with sigma of 0.01 and sigma for terminal atoms of 0.02
Uanis(O1) \\sim Ueq: with sigma of 0.01 and sigma for terminal atoms of 0.02
3. Others
 Sof(N33)=Sof(C34)=Sof(H34a)=Sof(H34b)=Sof(H34c)=Sof(H1Bd)=Sof(H1Be)=Sof(H1Bf)=
 Sof(C1AA)=Sof(H1Aa)=Sof(H1Ab)=Sof(H1Ac)=Sof(C4BA)=Sof(H4Ba)=Sof(H4Bb)=
 Sof(H4Bc)=Sof(C2AA)=Sof(H2Aa)=Sof(H2Ab)=Sof(H2Ac)=Sof(N3AA)=Sof(C3AA)=
 Sof(H3Aa)=Sof(H3Ab)=Sof(H3Ac)=Sof(C4AA)=Sof(H4Aa)=Sof(H4Ab)=Sof(H4Ac)=
 Sof(N0AA)=Sof(C6AA)=Sof(H6Aa)=Sof(H6Ab)=Sof(H6Ac)=Sof(C7AA)=Sof(H7Aa)=
 Sof(H7Ab)=Sof(H7Ac)=Sof(C9AA)=Sof(H9Aa)=Sof(H9Ab)=Sof(H9Ac)=Sof(C8AA)=
 Sof(H8Aa)=Sof(H8Ab)=Sof(H8Ac)=Sof(Sr1A)=Sof(Sr2A)=1-FVAR(1)
 Sof(Sr2)=Sof(Sr1)=Sof(N25)=Sof(C55)=Sof(H55a)=Sof(H55b)=Sof(H55c)=Sof(C57)=
 Sof(H57a)=Sof(H57b)=Sof(H57c)=Sof(C60)=Sof(H60a)=Sof(H60b)=Sof(H60c)=Sof(C35)=
 Sof(H35a)=Sof(H35b)=Sof(H35c)=Sof(C51)=Sof(H51a)=Sof(H51b)=Sof(H51c)=Sof(C59)=
 Sof(H59a)=Sof(H59b)=Sof(H59c)=Sof(N2AA)=Sof(H1Ba)=Sof(H1Bb)=Sof(H1Bc)=
 Sof(C2BA)=Sof(H2Ba)=Sof(H2Bb)=Sof(H2Bc)=Sof(C0AA)=Sof(H0Aa)=Sof(H0Ab)=
 Sof(H0Ac)=Sof(C5AA)=Sof(H5Aa)=Sof(H5Ab)=Sof(H5Ac)=Sof(N1AA)=Sof(C8BA)=
 Sof(H8Ba)=Sof(H8Bb)=Sof(H8Bc)=FVAR(1)
4.a Aromatic/amide H refined with riding coordinates:
 C12(H12), C9(H9), C3(H3), C13(H13), C1(H1), C92(H92), C14(H14), C7(H7),
 C2(H2), C8(H8), C18(H18), C19(H19)
4.b Idealised Me refined as rotating group:
 C38(H38a,H38b,H38c), C48(H48a,H48b,H48c), C44(H44a,H44b,H44c), C20(H20a,H20b,
 H20c), C69(H69a,H69b,H69c), C46(H46a,H46b,H46c), C54(H54a,H54b,H54c), C67(H67a,
 H67b,H67c), C0BA(H0Ba,H0Bb,H0Bc), C5BA(H5Ba,H5Bb,H5Bc), C21(H21a,H21b,H21c),
 C7BA(H7Ba,H7Bb,H7Bc), C61(H61a,H61b,H61c), C1CA(H1Ca,H1Cb,H1Cc), C42(H42a,H42b,
 H42c), C3BA(H3Ba,H3Bb,H3Bc), C6BA(H6Ba,H6Bb,H6Bc), C65(H65a,H65b,H65c),
 C34(H34a,H34b,H34c), C71(H71a,H71b,H71c), C55(H55a,H55b,H55c), C22(H22a,H22b,
 H22c), C68(H68a,H68b,H68c), C57(H57a,H57b,H57c), C24(H24a,H24b,H24c), C45(H45a,
 H45b,H45c), C60(H60a,H60b,H60c), C35(H35a,H35b,H35c), C51(H51a,H51b,H51c),
 C59(H59a,H59b,H59c), C0CA(H0Ca,H0Cb,H0Cc), C9BA(H9Ba,H9Bb,H9Bc), C1BA(H1Ba,
 H1Bb,H1Bc), C1BA(H1Bd,H1Be,H1Bf), C1AA(H1Aa,H1Ab,H1Ac), C4BA(H4Ba,H4Bb,H4Bc),
 C2AA(H2Aa,H2Ab,H2Ac), C3AA(H3Aa,H3Ab,H3Ac), C4AA(H4Aa,H4Ab,H4Ac), C2BA(H2Ba,
 H2Bb,H2Bc), C0AA(H0Aa,H0Ab,H0Ac), C5AA(H5Aa,H5Ab,H5Ac), C6AA(H6Aa,H6Ab,H6Ac),
 C7AA(H7Aa,H7Ab,H7Ac), C8BA(H8Ba,H8Bb,H8Bc), C9AA(H9Aa,H9Ab,H9Ac), C8AA(H8Aa,
 H8Ab,H8Ac)
;
_olex2_submission_special_instructions 'No special instructions were received'
_oxdiff_exptl_absorpt_empirical_details
;
Empirical correction (ABSPACK) includes:
- Absorption correction using spherical harmonics
- Frame scaling
;
_oxdiff_exptl_absorpt_empirical_full_max 1.262
_oxdiff_exptl_absorpt_empirical_full_min 0.746

loop_
_space_group_symop_operation_xyz
'x, y, z'
'-x, y+1/2, -z+1/2'
'-x, -y, -z'
'x, -y-1/2, z-1/2'

loop_
_atom_site_label
_atom_site_type_symbol
_atom_site_fract_x
_atom_site_fract_y
_atom_site_fract_z
_atom_site_U_iso_or_equiv
_atom_site_adp_type
_atom_site_occupancy
_atom_site_site_symmetry_order
_atom_site_calc_flag
_atom_site_refinement_flags_posn
_atom_site_refinement_flags_adp
_atom_site_refinement_flags_occupancy
_atom_site_disorder_assembly
_atom_site_disorder_group
Sr2 Sr 0.0311(4) 0.5531(2) 0.2410(3) 0.0145(4) Uani 0.508(4) 1 d . . P A 1
Sr1 Sr 0.4462(3) 0.45239(16) 0.2743(2) 0.0121(4) Uani 0.508(4) 1 d . . P A 1
P5 P 0.40025(8) 0.36828(5) 0.12870(5) 0.0328(3) Uani 1 1 d . . . . .
P16 P 0.61741(8) 0.32774(5) 0.33713(5) 0.0333(3) Uani 1 1 d . . . . .
P26 P -0.13003(8) 0.67333(5) 0.15854(5) 0.0354(3) Uani 1 1 d . . . . .
P40 P 0.10396(8) 0.63595(5) 0.37471(5) 0.0332(3) Uani 1 1 d . . . . .
P52 P -0.12308(8) 0.44778(5) 0.14785(6) 0.0368(3) Uani 1 1 d . . . . .
P63 P 0.62774(8) 0.55271(5) 0.36136(6) 0.0401(3) Uani 1 1 d . . . . .
O5 O -0.0747(2) 0.62761(15) 0.19027(14) 0.0462(8) Uani 1 1 d . . . . .
N1 N 0.3009(2) 0.44168(15) 0.31268(16) 0.0309(8) Uani 1 1 d . . . . .
N4 N 0.3486(2) 0.52352(15) 0.21188(15) 0.0297(8) Uani 1 1 d . . . . .
O3 O 0.4498(3) 0.39459(14) 0.18202(14) 0.0482(9) Uani 1 1 d . . . . .
N2 N 0.1336(2) 0.47774(15) 0.29542(15) 0.0312(8) Uani 1 1 d . . . . .
N3 N 0.1800(3) 0.55681(16) 0.19165(16) 0.0351(9) Uani 1 1 d . . . . .
O2 O 0.5605(3) 0.37440(16) 0.31043(16) 0.0573(10) Uani 1 1 d . . . . .
O4 O 0.0368(3) 0.61296(14) 0.32547(15) 0.0518(9) Uani 1 1 d . . . . .
O6 O -0.0936(3) 0.48835(15) 0.19569(17) 0.0563(10) Uani 1 1 d . . . . .
C10 C 0.1158(3) 0.44647(18) 0.34153(19) 0.0320(9) Uani 1 1 d . U . . .
C5 C 0.1886(3) 0.41265(17) 0.37544(18) 0.0300(9) Uani 1 1 d . U . . .
N39 N 0.1660(3) 0.59265(17) 0.42039(16) 0.0395(9) Uani 1 1 d . . . . .
C11 C 0.3667(3) 0.55539(17) 0.16651(19) 0.0314(9) Uani 1 1 d . U . . .
O1 O 0.5702(3) 0.51239(17) 0.3252(2) 0.0782(14) Uani 1 1 d . U . . .
C4 C 0.2793(3) 0.41056(18) 0.35778(18) 0.0316(9) Uani 1 1 d . U . . .
C16 C 0.2939(3) 0.58815(18) 0.13126(18) 0.0329(9) Uani 1 1 d . U . . .
C12 C 0.4581(3) 0.5570(2) 0.1516(2) 0.0397(11) Uani 1 1 d . U . . .
H12 H 0.507467 0.537483 0.174278 0.048 Uiso 1 1 calc R . . . .
C17 C 0.2019(3) 0.5888(2) 0.14728(19) 0.0368(10) Uani 1 1 d . U . . .
N43 N 0.1833(3) 0.67491(19) 0.34963(19) 0.0532(11) Uani 1 1 d . . . . .
N53 N -0.0928(4) 0.38387(18) 0.16964(19) 0.0561(12) Uani 1 1 d . . . . .
C9 C 0.0261(3) 0.4471(2) 0.3585(2) 0.0442(12) Uani 1 1 d . U . . .
H9 H -0.023119 0.467065 0.336204 0.053 Uiso 1 1 calc R . . . .
C6 C 0.1695(3) 0.38227(19) 0.4256(2) 0.0374(10) Uani 1 1 d . U . . .
N50 N -0.2375(3) 0.4505(2) 0.1268(2) 0.0538(12) Uani 1 1 d . . . . .
N4AA N 0.3068(3) 0.3345(2) 0.1436(2) 0.0563(12) Uani 1 1 d . . . . .
C15 C 0.3143(4) 0.62003(19) 0.0827(2) 0.0391(10) Uani 1 1 d . U . . .
C3 C 0.3479(3) 0.3744(2) 0.3906(2) 0.0412(11) Uani 1 1 d . U . . .
H3 H 0.407480 0.370998 0.379903 0.049 Uiso 1 1 calc R . . . .
C13 C 0.4757(4) 0.5876(2) 0.1030(2) 0.0444(11) Uani 1 1 d . U . . .
H13 H 0.536370 0.587126 0.093673 0.053 Uiso 1 1 calc R . . . .
N8 N 0.3641(4) 0.4083(2) 0.0731(2) 0.0661(14) Uani 1 1 d . . . . .
N41 N 0.0453(3) 0.6721(2) 0.4174(2) 0.0657(14) Uani 1 1 d . . . . .
N17 N 0.5772(4) 0.26898(19) 0.3087(2) 0.0610(13) Uani 1 1 d . . . . .
N62 N 0.6093(4) 0.6151(2) 0.3323(2) 0.0675(14) Uani 1 1 d . . . . .
N66 N 0.7391(3) 0.5343(2) 0.3719(2) 0.0639(14) Uani 1 1 d . . . . .
C1 C 0.2407(3) 0.3479(2) 0.4561(2) 0.0426(11) Uani 1 1 d . U . . .
H1 H 0.229392 0.327560 0.488372 0.051 Uiso 1 1 calc R . . . .
B2 B 0.2526(3) 0.5217(2) 0.2246(2) 0.0301(10) Uani 1 1 d . . . . .
C92 C 0.2422(4) 0.6537(2) 0.0513(2) 0.0479(12) Uani 1 1 d . U . . .
H92 H 0.254196 0.674948 0.019798 0.057 Uiso 1 1 calc R . . . .
C14 C 0.4065(4) 0.6179(2) 0.0691(2) 0.0428(11) Uani 1 1 d . U . . .
H14 H 0.420339 0.637330 0.036855 0.051 Uiso 1 1 calc R . . . .
C7 C 0.0791(3) 0.3867(2) 0.4412(2) 0.0466(12) Uani 1 1 d . U . . .
H7 H 0.066263 0.368102 0.474126 0.056 Uiso 1 1 calc R . . . .
C2 C 0.3278(4) 0.3441(2) 0.4381(2) 0.0452(12) Uani 1 1 d . U . . .
H2 H 0.374115 0.320773 0.458383 0.054 Uiso 1 1 calc R . . . .
B1 B 0.2280(3) 0.4775(2) 0.2805(2) 0.0299(10) Uani 1 1 d . . . . .
C8 C 0.0094(3) 0.4184(2) 0.4081(2) 0.0493(12) Uani 1 1 d . U . . .
H8 H -0.050103 0.420772 0.419002 0.059 Uiso 1 1 calc R . . . .
C18 C 0.1346(4) 0.6242(2) 0.1142(2) 0.0496(12) Uani 1 1 d . U . . .
H18 H 0.074261 0.626976 0.123764 0.059 Uiso 1 1 calc R . . . .
N6 N 0.4728(4) 0.3250(2) 0.1047(2) 0.0674(14) Uani 1 1 d . . . . .
N19 N 0.6171(5) 0.3260(2) 0.4069(2) 0.0838(19) Uani 1 1 d . . . . .
N58 N -0.0762(4) 0.4604(2) 0.0904(3) 0.0790(18) Uani 1 1 d . . . . .
C19 C 0.1565(4) 0.6553(2) 0.0669(2) 0.0548(13) Uani 1 1 d . U . . .
H19 H 0.109755 0.677776 0.045650 0.066 Uiso 1 1 calc R . . . .
C38 C 0.2504(4) 0.5650(2) 0.4054(3) 0.0503(13) Uani 1 1 d . U . . .
H38A H 0.235616 0.526578 0.394757 0.076 Uiso 1 1 calc GR . . . .
H38B H 0.300601 0.566006 0.438480 0.076 Uiso 1 1 calc GR . . . .
H38C H 0.270168 0.584322 0.373299 0.076 Uiso 1 1 calc GR . . . .
N64 N 0.6082(4) 0.5650(3) 0.4291(2) 0.0753(16) Uani 1 1 d . . . . .
C48 C 0.1213(5) 0.5596(3) 0.4613(3) 0.0638(16) Uani 1 1 d . U . . .
H48A H 0.059529 0.574660 0.462897 0.096 Uiso 1 1 calc GR . . . .
H48B H 0.159605 0.561405 0.499315 0.096 Uiso 1 1 calc GR . . . .
H48C H 0.115530 0.521181 0.448498 0.096 Uiso 1 1 calc GR . . . .
N15 N 0.7260(4) 0.3338(3) 0.3298(3) 0.091(2) Uani 1 1 d . . . . .
C44 C 0.2628(5) 0.6989(3) 0.3859(3) 0.0708(17) Uani 1 1 d . U . . .
H44A H 0.259721 0.739169 0.382734 0.106 Uiso 1 1 calc GR . . . .
H44B H 0.319964 0.685675 0.373961 0.106 Uiso 1 1 calc GR . . . .
H44C H 0.262505 0.688068 0.425624 0.106 Uiso 1 1 calc GR . . . .
C20 C 0.5937(5) 0.2801(3) 0.4396(3) 0.0670(17) Uani 1 1 d . U . . .
H20A H 0.577053 0.248393 0.414316 0.100 Uiso 1 1 calc GR . . . .
H20B H 0.540954 0.289884 0.458181 0.100 Uiso 1 1 calc GR . . . .
H20C H 0.647219 0.270459 0.468733 0.100 Uiso 1 1 calc GR . . . .
C69 C 0.6375(5) 0.5274(3) 0.4770(3) 0.0724(18) Uani 1 1 d . U . . .
H69A H 0.591203 0.498105 0.476633 0.109 Uiso 1 1 calc GR . . . .
H69B H 0.643279 0.547919 0.512975 0.109 Uiso 1 1 calc GR . . . .
H69C H 0.697673 0.511088 0.473458 0.109 Uiso 1 1 calc GR . . . .
C46 C 0.0929(5) 0.6982(3) 0.4715(3) 0.077(2) Uani 1 1 d . U . . .
H46A H 0.149331 0.677389 0.486422 0.115 Uiso 1 1 calc GR . . . .
H46B H 0.051079 0.697986 0.499757 0.115 Uiso 1 1 calc GR . . . .
H46C H 0.109493 0.736326 0.463925 0.115 Uiso 1 1 calc GR . . . .
C54 C -0.0210(5) 0.3715(3) 0.2166(3) 0.0743(19) Uani 1 1 d . U . . .
H54A H 0.036884 0.363728 0.202440 0.111 Uiso 1 1 calc GR . . . .
H54B H -0.038891 0.339152 0.237031 0.111 Uiso 1 1 calc GR . . . .
H54C H -0.011851 0.403119 0.242666 0.111 Uiso 1 1 calc GR . . . .
C67 C 0.8147(4) 0.5591(3) 0.4108(3) 0.078(2) Uani 1 1 d . U . . .
H67A H 0.844382 0.587497 0.390639 0.117 Uiso 1 1 calc GR . . . .
H67B H 0.860424 0.530735 0.425277 0.117 Uiso 1 1 calc GR . . . .
H67C H 0.790539 0.575974 0.442809 0.117 Uiso 1 1 calc GR . . . .
C0BA C 0.2432(5) 0.3045(4) 0.0999(4) 0.100(3) Uani 1 1 d . U . . .
H0BA H 0.209767 0.330815 0.072496 0.149 Uiso 1 1 calc GR . . . .
H0BB H 0.198592 0.283650 0.117971 0.149 Uiso 1 1 calc GR . . . .
H0BC H 0.278771 0.279056 0.079844 0.149 Uiso 1 1 calc GR . . . .
N25 N -0.0930(6) 0.7105(4) 0.1048(4) 0.048(2) Uani 0.508(4) 1 d . . P A 1
C5BA C 0.4364(7) 0.4372(3) 0.0447(3) 0.090(2) Uani 1 1 d . U . . .
H5BA H 0.454572 0.471845 0.064745 0.135 Uiso 1 1 calc GR . . . .
H5BB H 0.410259 0.445006 0.004783 0.135 Uiso 1 1 calc GR . . . .
H5BC H 0.491019 0.413390 0.046353 0.135 Uiso 1 1 calc GR . . . .
C21 C 0.6318(6) 0.3791(3) 0.4392(3) 0.087(2) Uani 1 1 d . U . . .
H21A H 0.658343 0.406445 0.416176 0.131 Uiso 1 1 calc GR . . . .
H21B H 0.674561 0.373025 0.475103 0.131 Uiso 1 1 calc GR . . . .
H21C H 0.572162 0.392520 0.447369 0.131 Uiso 1 1 calc GR . . . .
C7BA C 0.5425(5) 0.2959(3) 0.1491(4) 0.100(3) Uani 1 1 d . U . . .
H7BA H 0.556508 0.318981 0.183294 0.150 Uiso 1 1 calc GR . . . .
H7BB H 0.599668 0.289097 0.133696 0.150 Uiso 1 1 calc GR . . . .
H7BC H 0.516464 0.260640 0.159039 0.150 Uiso 1 1 calc GR . . . .
C61 C 0.6602(6) 0.6644(3) 0.3577(4) 0.095(2) Uani 1 1 d . U . . .
H61A H 0.631315 0.677932 0.389403 0.143 Uiso 1 1 calc GR . . . .
H61B H 0.657870 0.693249 0.328642 0.143 Uiso 1 1 calc GR . . . .
H61C H 0.725085 0.654533 0.371909 0.143 Uiso 1 1 calc GR . . . .
C1CA C 0.6344(7) 0.2199(3) 0.3021(3) 0.100(3) Uani 1 1 d . U . . .
H1CA H 0.631035 0.211655 0.261445 0.150 Uiso 1 1 calc GR . . . .
H1CB H 0.610984 0.188351 0.321204 0.150 Uiso 1 1 calc GR . . . .
H1CC H 0.699069 0.227174 0.319358 0.150 Uiso 1 1 calc GR . . . .
C42 C -0.0419(5) 0.6983(3) 0.3959(5) 0.115(3) Uani 1 1 d . U . . .
H42A H -0.053281 0.696962 0.354110 0.173 Uiso 1 1 calc GR . . . .
H42B H -0.039908 0.736815 0.408573 0.173 Uiso 1 1 calc GR . . . .
H42C H -0.092035 0.678953 0.410495 0.173 Uiso 1 1 calc GR . . . .
C3BA C 0.4573(7) 0.2989(3) 0.0486(3) 0.111(3) Uani 1 1 d . U . . .
H3BA H 0.441327 0.259977 0.052553 0.167 Uiso 1 1 calc GR . . . .
H3BB H 0.513998 0.301506 0.031740 0.167 Uiso 1 1 calc GR . . . .
H3BC H 0.406283 0.317578 0.023798 0.167 Uiso 1 1 calc GR . . . .
C6BA C 0.2765(6) 0.4404(3) 0.0735(4) 0.108(3) Uani 1 1 d . U . . .
H6BA H 0.239419 0.422451 0.098943 0.162 Uiso 1 1 calc GR . . . .
H6BB H 0.240671 0.441859 0.034699 0.162 Uiso 1 1 calc GR . . . .
H6BC H 0.292145 0.478001 0.086981 0.162 Uiso 1 1 calc GR . . . .
N33 N -0.0910(8) 0.7314(4) 0.1807(6) 0.073(4) Uani 0.492(4) 1 d . . P A 2
C65 C 0.5235(6) 0.5956(4) 0.4375(4) 0.110(3) Uani 1 1 d . U . . .
H65A H 0.514811 0.627433 0.411806 0.165 Uiso 1 1 calc GR . . . .
H65B H 0.530327 0.608226 0.477164 0.165 Uiso 1 1 calc GR . . . .
H65C H 0.469348 0.571184 0.429093 0.165 Uiso 1 1 calc GR . . . .
C34 C -0.1375(11) 0.7748(7) 0.2017(7) 0.076(4) Uani 0.492(4) 1 d . U P A 2
H34A H -0.204459 0.767456 0.194489 0.113 Uiso 0.492(4) 1 calc GR . P A 2
H34B H -0.124919 0.809082 0.182452 0.113 Uiso 0.492(4) 1 calc GR . P A 2
H34C H -0.115969 0.778534 0.242841 0.113 Uiso 0.492(4) 1 calc GR . P A 2
C71 C 0.5142(6) 0.6256(3) 0.2917(4) 0.098(3) Uani 1 1 d . U . . .
H71A H 0.483608 0.590186 0.281092 0.148 Uiso 1 1 calc GR . . . .
H71B H 0.525428 0.644753 0.257235 0.148 Uiso 1 1 calc GR . . . .
H71C H 0.474135 0.648279 0.311574 0.148 Uiso 1 1 calc GR . . . .
C55 C -0.1496(8) 0.3370(4) 0.1419(5) 0.047(2) Uani 0.508(4) 1 d . U P A 1
H55A H -0.169075 0.313577 0.171370 0.070 Uiso 0.508(4) 1 calc GR . P A 1
H55B H -0.112483 0.315303 0.119279 0.070 Uiso 0.508(4) 1 calc GR . P A 1
H55C H -0.204686 0.351510 0.116956 0.070 Uiso 0.508(4) 1 calc GR . P A 1
C22 C 0.8034(6) 0.3062(5) 0.3734(5) 0.148(4) Uani 1 1 d . U . . .
H22A H 0.794978 0.315822 0.412266 0.223 Uiso 1 1 calc GR . . . .
H22B H 0.864286 0.319291 0.366894 0.223 Uiso 1 1 calc GR . . . .
H22C H 0.799950 0.266083 0.368603 0.223 Uiso 1 1 calc GR . . . .
C68 C 0.7675(6) 0.4959(5) 0.3326(4) 0.139(4) Uani 1 1 d . U . . .
H68A H 0.783177 0.460622 0.351922 0.209 Uiso 1 1 calc GR . . . .
H68B H 0.822130 0.510409 0.318553 0.209 Uiso 1 1 calc GR . . . .
H68C H 0.716798 0.490483 0.300421 0.209 Uiso 1 1 calc GR . . . .
C57 C -0.3079(7) 0.4580(5) 0.1620(5) 0.049(2) Uani 0.508(4) 1 d . U P A 1
H57A H -0.331117 0.421942 0.171748 0.073 Uiso 0.508(4) 1 calc GR . P A 1
H57B H -0.359325 0.479669 0.140990 0.073 Uiso 0.508(4) 1 calc GR . P A 1
H57C H -0.281308 0.477570 0.197015 0.073 Uiso 0.508(4) 1 calc GR . P A 1
C24 C 0.4717(6) 0.2606(4) 0.2982(4) 0.106(3) Uani 1 1 d . U . . .
H24A H 0.441455 0.293967 0.309302 0.159 Uiso 1 1 calc GR . . . .
H24B H 0.456212 0.229302 0.320972 0.159 Uiso 1 1 calc GR . . . .
H24C H 0.450088 0.253050 0.257602 0.159 Uiso 1 1 calc GR . . . .
C45 C 0.1741(8) 0.6816(4) 0.2872(3) 0.127(3) Uani 1 1 d . U . . .
H45A H 0.224424 0.661618 0.273544 0.190 Uiso 1 1 calc GR . . . .
H45B H 0.177697 0.720823 0.277967 0.190 Uiso 1 1 calc GR . . . .
H45C H 0.114109 0.666736 0.268753 0.190 Uiso 1 1 calc GR . . . .
C60 C -0.0208(12) 0.4241(7) 0.0669(7) 0.083(3) Uani 0.508(4) 1 d . U P A 1
H60A H 0.034539 0.415436 0.095001 0.125 Uiso 0.508(4) 1 calc GR . P A 1
H60B H -0.001859 0.440845 0.033108 0.125 Uiso 0.508(4) 1 calc GR . P A 1
H60C H -0.055497 0.390082 0.055798 0.125 Uiso 0.508(4) 1 calc GR . P A 1
C35 C -0.1258(8) 0.7188(5) 0.2675(5) 0.057(3) Uani 0.508(4) 1 d . U P A 1
H35A H -0.186769 0.715551 0.279322 0.086 Uiso 0.508(4) 1 calc GR . P A 1
H35B H -0.091622 0.749677 0.287705 0.086 Uiso 0.508(4) 1 calc GR . P A 1
H35C H -0.090772 0.684551 0.276831 0.086 Uiso 0.508(4) 1 calc GR . P A 1
C51 C -0.2818(8) 0.4421(4) 0.0652(5) 0.055(3) Uani 0.508(4) 1 d . U P A 1
H51A H -0.303082 0.477697 0.048312 0.083 Uiso 0.508(4) 1 calc GR . P A 1
H51B H -0.334840 0.417049 0.063376 0.083 Uiso 0.508(4) 1 calc GR . P A 1
H51C H -0.236101 0.426164 0.044058 0.083 Uiso 0.508(4) 1 calc GR . P A 1
C59 C -0.0668(10) 0.5233(5) 0.0756(6) 0.074(3) Uani 0.508(4) 1 d . U P A 1
H59A H -0.101878 0.545613 0.099059 0.110 Uiso 0.508(4) 1 calc GR . P A 1
H59B H -0.091588 0.529429 0.035123 0.110 Uiso 0.508(4) 1 calc GR . P A 1
H59C H -0.001208 0.534047 0.083434 0.110 Uiso 0.508(4) 1 calc GR . P A 1
C0CA C 0.7499(8) 0.3497(5) 0.2728(4) 0.148(4) Uani 1 1 d . U . . .
H0CA H 0.765522 0.316538 0.252836 0.222 Uiso 1 1 calc GR . . . .
H0CB H 0.803221 0.374857 0.278510 0.222 Uiso 1 1 calc GR . . . .
H0CC H 0.696491 0.368123 0.249862 0.222 Uiso 1 1 calc GR . . . .
C9BA C 0.2585(7) 0.3493(5) 0.1880(4) 0.131(3) Uani 1 1 d . U . . .
H9BA H 0.293413 0.336591 0.224618 0.197 Uiso 1 1 calc GR . . . .
H9BB H 0.196916 0.332098 0.181474 0.197 Uiso 1 1 calc GR . . . .
H9BC H 0.251751 0.389495 0.188909 0.197 Uiso 1 1 calc GR . . . .
N2AA N -0.2310(6) 0.6514(4) 0.1290(5) 0.053(3) Uani 0.508(4) 1 d . . P A 1
C1BA C -0.3088(5) 0.6894(3) 0.1033(4) 0.101(3) Uani 1 1 d . U . . .
H1BA H -0.290280 0.727792 0.111878 0.152 Uiso 0.508(4) 1 calc GR . P A 1
H1BB H -0.364585 0.681043 0.119518 0.152 Uiso 0.508(4) 1 calc GR . P A 1
H1BC H -0.321909 0.684169 0.061823 0.152 Uiso 0.508(4) 1 calc GR . P A 1
H1BD H -0.276648 0.719636 0.087294 0.152 Uiso 0.492(4) 1 calc GR . P A 2
H1BE H -0.367956 0.702863 0.112255 0.152 Uiso 0.492(4) 1 calc GR . P A 2
H1BF H -0.320504 0.659408 0.075404 0.152 Uiso 0.492(4) 1 calc GR . P A 2
C1AA C -0.1357(9) 0.4679(5) 0.0287(5) 0.057(3) Uani 0.492(4) 1 d . U P A 2
H1AA H -0.201637 0.470634 0.031719 0.086 Uiso 0.492(4) 1 calc GR . P A 2
H1AB H -0.126065 0.436026 0.004992 0.086 Uiso 0.492(4) 1 calc GR . P A 2
H1AC H -0.116096 0.501562 0.011325 0.086 Uiso 0.492(4) 1 calc GR . P A 2
C4BA C 0.0223(9) 0.4592(7) 0.0872(6) 0.073(3) Uani 0.492(4) 1 d . U P A 2
H4BA H 0.058218 0.453587 0.125520 0.110 Uiso 0.492(4) 1 calc GR . P A 2
H4BB H 0.040353 0.494291 0.071762 0.110 Uiso 0.492(4) 1 calc GR . P A 2
H4BC H 0.034857 0.428951 0.062236 0.110 Uiso 0.492(4) 1 calc GR . P A 2
C2AA C -0.0626(12) 0.3371(6) 0.1228(7) 0.089(4) Uani 0.492(4) 1 d . U P A 2
H2AA H -0.117509 0.327212 0.094904 0.133 Uiso 0.492(4) 1 calc GR . P A 2
H2AB H -0.037675 0.303940 0.143596 0.133 Uiso 0.492(4) 1 calc GR . P A 2
H2AC H -0.015256 0.353024 0.102980 0.133 Uiso 0.492(4) 1 calc GR . P A 2
N3AA N -0.1165(6) 0.6671(4) 0.0896(4) 0.043(2) Uani 0.492(4) 1 d . . P A 2
C3AA C -0.1091(14) 0.7182(6) 0.0535(8) 0.069(4) Uani 0.492(4) 1 d . U P A 2
H3AA H -0.165380 0.721665 0.024651 0.104 Uiso 0.492(4) 1 calc GR . P A 2
H3AB H -0.054807 0.714902 0.034459 0.104 Uiso 0.492(4) 1 calc GR . P A 2
H3AC H -0.102496 0.750930 0.078003 0.104 Uiso 0.492(4) 1 calc GR . P A 2
C4AA C -0.1299(9) 0.6137(5) 0.0601(5) 0.057(3) Uani 0.492(4) 1 d . U P A 2
H4AA H -0.069274 0.598315 0.055987 0.086 Uiso 0.492(4) 1 calc GR . P A 2
H4AB H -0.167573 0.618821 0.022287 0.086 Uiso 0.492(4) 1 calc GR . P A 2
H4AC H -0.161634 0.588260 0.082494 0.086 Uiso 0.492(4) 1 calc GR . P A 2
C2BA C -0.0196(8) 0.7537(5) 0.1197(6) 0.063(3) Uani 0.508(4) 1 d . U P A 1
H2BA H -0.019154 0.766351 0.158920 0.094 Uiso 0.508(4) 1 calc GR . P A 1
H2BB H -0.032961 0.785002 0.093423 0.094 Uiso 0.508(4) 1 calc GR . P A 1
H2BC H 0.041204 0.738179 0.116453 0.094 Uiso 0.508(4) 1 calc GR . P A 1
C0AA C -0.2674(8) 0.5969(5) 0.1446(5) 0.059(3) Uani 0.508(4) 1 d . U P A 1
H0AA H -0.217041 0.575848 0.167457 0.089 Uiso 0.508(4) 1 calc GR . P A 1
H0AB H -0.291714 0.576305 0.109819 0.089 Uiso 0.508(4) 1 calc GR . P A 1
H0AC H -0.317265 0.602762 0.166908 0.089 Uiso 0.508(4) 1 calc GR . P A 1
C5AA C -0.1031(12) 0.6902(7) 0.0478(7) 0.062(3) Uani 0.508(4) 1 d . U P A 1
H5AA H -0.041655 0.682584 0.038167 0.094 Uiso 0.508(4) 1 calc GR . P A 1
H5AB H -0.134951 0.717809 0.021373 0.094 Uiso 0.508(4) 1 calc GR . P A 1
H5AC H -0.139758 0.656082 0.044557 0.094 Uiso 0.508(4) 1 calc GR . P A 1
N0AA N -0.2443(7) 0.6669(5) 0.1613(5) 0.050(3) Uani 0.492(4) 1 d . . P A 2
C6AA C -0.2765(9) 0.6492(6) 0.2118(6) 0.073(3) Uani 0.492(4) 1 d . U P A 2
H6AA H -0.223478 0.637648 0.240297 0.109 Uiso 0.492(4) 1 calc GR . P A 2
H6AB H -0.319276 0.618065 0.202629 0.109 Uiso 0.492(4) 1 calc GR . P A 2
H6AC H -0.308928 0.679666 0.227072 0.109 Uiso 0.492(4) 1 calc GR . P A 2
N1AA N -0.1386(8) 0.7288(4) 0.2040(4) 0.051(2) Uani 0.508(4) 1 d . . P A 1
C7AA C 0.0102(11) 0.7400(7) 0.1931(8) 0.099(4) Uani 0.492(4) 1 d . U P A 2
H7AA H 0.030021 0.744350 0.234405 0.148 Uiso 0.492(4) 1 calc GR . P A 2
H7AB H 0.026307 0.773225 0.173493 0.148 Uiso 0.492(4) 1 calc GR . P A 2
H7AC H 0.041681 0.708016 0.179824 0.148 Uiso 0.492(4) 1 calc GR . P A 2
C8BA C -0.1886(10) 0.7798(5) 0.1874(5) 0.050(3) Uani 0.508(4) 1 d . U P A 1
H8BA H -0.194904 0.784753 0.145960 0.075 Uiso 0.508(4) 1 calc GR . P A 1
H8BB H -0.154121 0.811009 0.206828 0.075 Uiso 0.508(4) 1 calc GR . P A 1
H8BC H -0.250445 0.778059 0.198157 0.075 Uiso 0.508(4) 1 calc GR . P A 1
C9AA C -0.2911(10) 0.3959(7) 0.1031(6) 0.083(4) Uani 0.492(4) 1 d . U P A 2
H9AA H -0.306496 0.397840 0.061421 0.125 Uiso 0.492(4) 1 calc GR . P A 2
H9AB H -0.348391 0.392515 0.119237 0.125 Uiso 0.492(4) 1 calc GR . P A 2
H9AC H -0.251444 0.363769 0.114196 0.125 Uiso 0.492(4) 1 calc GR . P A 2
C8AA C -0.2857(10) 0.4920(7) 0.1373(7) 0.082(4) Uani 0.492(4) 1 d . U P A 2
H8AA H -0.253147 0.511602 0.170908 0.124 Uiso 0.492(4) 1 calc GR . P A 2
H8AB H -0.346294 0.479416 0.144700 0.124 Uiso 0.492(4) 1 calc GR . P A 2
H8AC H -0.294566 0.516931 0.104347 0.124 Uiso 0.492(4) 1 calc GR . P A 2
Sr1A Sr 0.4541(4) 0.4489(2) 0.2662(3) 0.0362(14) Uani 0.492(4) 1 d . . P A 2
Sr2A Sr 0.0393(5) 0.5512(3) 0.2338(3) 0.0341(16) Uani 0.492(4) 1 d . . P A 2

loop_
_atom_site_aniso_label
_atom_site_aniso_U_11
_atom_site_aniso_U_22
_atom_site_aniso_U_33
_atom_site_aniso_U_23
_atom_site_aniso_U_13
_atom_site_aniso_U_12
Sr2 0.0109(7) 0.0226(8) 0.0111(8) -0.0001(6) 0.0052(7) 0.0020(5)
Sr1 0.0076(6) 0.0173(7) 0.0127(9) -0.0024(6) 0.0054(6) 0.0030(5)
P5 0.0330(6) 0.0374(6) 0.0282(6) -0.0009(5) 0.0059(5) 0.0048(5)
P16 0.0356(6) 0.0328(6) 0.0310(6) 0.0005(5) 0.0049(5) 0.0097(5)
P26 0.0338(6) 0.0371(7) 0.0339(6) 0.0010(5) 0.0018(5) 0.0071(5)
P40 0.0339(6) 0.0345(6) 0.0300(6) -0.0029(5) 0.0018(5) 0.0034(5)
P52 0.0287(6) 0.0418(7) 0.0390(7) 0.0101(5) 0.0034(5) -0.0044(5)
P63 0.0260(6) 0.0370(7) 0.0548(8) 0.0084(6) -0.0002(5) -0.0015(5)
O5 0.045(2) 0.054(2) 0.0374(18) 0.0036(15) -0.0002(15) 0.0173(16)
N1 0.0278(19) 0.034(2) 0.031(2) 0.0025(15) 0.0076(15) 0.0040(15)
N4 0.0289(19) 0.0306(19) 0.0302(19) 0.0024(15) 0.0067(15) 0.0034(15)
O3 0.057(2) 0.047(2) 0.0348(18) -0.0050(15) -0.0070(15) 0.0058(17)
N2 0.0277(19) 0.033(2) 0.0316(19) 0.0064(15) 0.0028(15) 0.0021(15)
N3 0.033(2) 0.043(2) 0.030(2) 0.0057(16) 0.0071(16) 0.0069(16)
O2 0.064(2) 0.051(2) 0.049(2) 0.0017(17) -0.0121(18) 0.0280(18)
O4 0.067(2) 0.0375(19) 0.042(2) -0.0042(15) -0.0180(17) 0.0118(17)
O6 0.049(2) 0.045(2) 0.066(2) 0.0015(18) -0.0163(18) -0.0113(17)
C10 0.030(2) 0.033(2) 0.032(2) 0.0051(17) 0.0023(18) -0.0015(17)
C5 0.028(2) 0.027(2) 0.034(2) 0.0010(17) 0.0044(17) -0.0042(17)
N39 0.041(2) 0.046(2) 0.030(2) 0.0047(17) 0.0029(16) -0.0037(18)
C11 0.032(2) 0.030(2) 0.033(2) -0.0045(17) 0.0070(18) 0.0012(17)
O1 0.051(2) 0.047(2) 0.121(4) -0.011(2) -0.029(2) 0.0039(18)
C4 0.034(2) 0.028(2) 0.033(2) 0.0003(17) 0.0048(17) 0.0012(17)
C16 0.044(2) 0.027(2) 0.029(2) -0.0003(17) 0.0077(18) 0.0014(18)
C12 0.038(2) 0.045(3) 0.038(2) 0.005(2) 0.012(2) 0.003(2)
C17 0.039(2) 0.040(2) 0.033(2) 0.0020(19) 0.0108(18) 0.0064(19)
N43 0.069(3) 0.048(3) 0.046(3) 0.005(2) 0.017(2) -0.011(2)
N53 0.080(3) 0.035(2) 0.045(3) 0.0086(19) -0.010(2) -0.009(2)
C9 0.033(2) 0.054(3) 0.046(3) 0.017(2) 0.004(2) 0.001(2)
C6 0.040(2) 0.031(2) 0.040(2) 0.0047(19) 0.0034(19) -0.0060(19)
N50 0.031(2) 0.081(4) 0.050(3) -0.014(2) 0.010(2) -0.006(2)
N4AA 0.049(3) 0.065(3) 0.059(3) -0.006(2) 0.022(2) -0.010(2)
C15 0.052(3) 0.033(2) 0.034(2) -0.0026(19) 0.011(2) -0.004(2)
C3 0.036(2) 0.040(2) 0.048(3) 0.005(2) 0.009(2) 0.009(2)
C13 0.042(3) 0.048(3) 0.048(3) 0.002(2) 0.020(2) -0.009(2)
N8 0.089(4) 0.051(3) 0.047(3) 0.007(2) -0.022(3) -0.008(3)
N41 0.041(3) 0.066(3) 0.091(4) -0.036(3) 0.011(2) 0.007(2)
N17 0.096(4) 0.038(3) 0.052(3) -0.010(2) 0.022(3) -0.004(2)
N62 0.094(4) 0.039(3) 0.066(3) 0.007(2) 0.004(3) 0.001(3)
N66 0.031(2) 0.096(4) 0.062(3) -0.018(3) -0.002(2) 0.006(2)
C1 0.045(3) 0.036(2) 0.046(3) 0.013(2) 0.007(2) -0.004(2)
B2 0.030(3) 0.033(3) 0.027(2) 0.002(2) 0.0041(19) 0.005(2)
C92 0.070(3) 0.037(2) 0.037(3) 0.010(2) 0.012(2) 0.005(2)
C14 0.052(3) 0.041(3) 0.039(2) 0.004(2) 0.018(2) -0.008(2)
C7 0.042(3) 0.052(3) 0.047(3) 0.018(2) 0.011(2) -0.012(2)
C2 0.049(3) 0.037(2) 0.047(3) 0.011(2) -0.002(2) 0.009(2)
B1 0.029(3) 0.032(3) 0.028(2) 0.001(2) 0.003(2) 0.003(2)
C8 0.033(2) 0.064(3) 0.052(3) 0.021(2) 0.011(2) -0.003(2)
C18 0.047(3) 0.057(3) 0.047(3) 0.017(2) 0.015(2) 0.018(2)
N6 0.078(4) 0.055(3) 0.078(4) -0.019(3) 0.037(3) 0.003(3)
N19 0.158(6) 0.053(3) 0.038(3) 0.002(2) 0.011(3) -0.002(3)
N58 0.066(3) 0.096(4) 0.087(4) 0.051(3) 0.048(3) 0.040(3)
C19 0.059(3) 0.056(3) 0.049(3) 0.016(2) 0.008(2) 0.021(2)
C38 0.036(3) 0.049(3) 0.061(3) -0.002(2) -0.005(2) 0.004(2)
N64 0.060(3) 0.104(4) 0.066(3) 0.023(3) 0.022(3) 0.023(3)
C48 0.080(4) 0.066(4) 0.049(3) 0.004(3) 0.019(3) -0.015(3)
N15 0.038(3) 0.137(6) 0.102(5) -0.058(4) 0.022(3) 0.000(3)
C44 0.062(4) 0.066(4) 0.087(5) 0.007(3) 0.020(3) -0.018(3)
C20 0.084(4) 0.068(4) 0.055(4) 0.017(3) 0.028(3) 0.023(3)
C69 0.085(5) 0.068(4) 0.064(4) 0.005(3) 0.010(3) -0.019(3)
C46 0.092(5) 0.073(4) 0.078(4) -0.037(3) 0.049(4) -0.025(4)
C54 0.066(4) 0.053(3) 0.091(5) -0.010(3) -0.024(3) 0.017(3)
C67 0.048(4) 0.088(5) 0.093(5) 0.003(4) -0.004(3) -0.002(3)
C0BA 0.069(4) 0.092(5) 0.129(6) -0.005(5) -0.007(4) -0.031(4)
N25 0.051(5) 0.048(6) 0.041(5) 0.010(4) 0.000(4) 0.005(4)
C5BA 0.153(7) 0.067(4) 0.053(4) 0.008(3) 0.025(4) -0.028(4)
C21 0.124(6) 0.079(5) 0.056(4) -0.026(3) 0.008(4) -0.005(4)
C7BA 0.072(5) 0.073(5) 0.157(7) 0.001(5) 0.028(5) 0.031(4)
C61 0.113(6) 0.057(4) 0.117(6) 0.005(4) 0.021(5) -0.002(4)
C1CA 0.184(8) 0.055(4) 0.057(4) -0.016(3) 0.006(5) 0.044(5)
C42 0.055(4) 0.092(5) 0.187(8) -0.064(6) -0.014(5) 0.020(4)
C3BA 0.201(9) 0.063(4) 0.092(5) -0.035(4) 0.089(6) -0.035(5)
C6BA 0.102(5) 0.067(4) 0.128(6) 0.010(4) -0.064(5) 0.014(4)
N33 0.058(7) 0.054(6) 0.124(10) -0.042(6) 0.064(7) -0.020(5)
C65 0.076(5) 0.155(8) 0.103(6) -0.004(6) 0.025(4) 0.028(5)
C34 0.064(8) 0.064(8) 0.087(9) -0.031(7) -0.022(7) 0.030(7)
C71 0.098(5) 0.077(5) 0.106(6) 0.009(4) -0.024(5) 0.006(4)
C55 0.057(6) 0.025(4) 0.055(6) -0.001(4) 0.002(5) 0.002(4)
C22 0.073(5) 0.172(9) 0.184(9) -0.062(7) -0.027(6) 0.049(6)
C68 0.067(5) 0.212(9) 0.132(7) -0.070(7) 0.002(5) 0.048(6)
C57 0.029(5) 0.052(6) 0.067(6) 0.012(5) 0.015(4) 0.004(4)
C24 0.107(6) 0.104(6) 0.113(6) -0.051(5) 0.039(5) -0.051(5)
C45 0.206(8) 0.110(6) 0.074(5) 0.003(4) 0.050(5) -0.080(6)
C60 0.093(8) 0.091(8) 0.074(7) -0.005(7) 0.041(6) -0.005(7)
C35 0.067(6) 0.056(6) 0.048(6) -0.002(5) 0.010(5) 0.008(5)
C51 0.054(6) 0.042(5) 0.058(6) -0.004(5) -0.022(5) 0.006(4)
C59 0.088(7) 0.068(6) 0.072(6) 0.022(5) 0.036(6) 0.006(6)
C0CA 0.155(8) 0.181(9) 0.138(7) -0.082(6) 0.109(6) -0.081(7)
C9BA 0.129(6) 0.157(7) 0.127(6) -0.030(6) 0.077(5) -0.055(6)
N2AA 0.032(5) 0.038(5) 0.080(8) 0.024(5) -0.019(5) 0.002(4)
C1BA 0.063(4) 0.081(4) 0.144(6) 0.038(4) -0.028(4) -0.007(3)
C1AA 0.065(6) 0.055(6) 0.051(6) 0.005(5) 0.005(5) -0.001(5)
C4BA 0.050(6) 0.101(8) 0.073(7) 0.003(6) 0.023(5) -0.002(6)
C2AA 0.104(9) 0.070(7) 0.088(8) -0.010(7) 0.005(7) 0.002(7)
N3AA 0.063(6) 0.030(5) 0.034(5) 0.004(4) 0.007(4) -0.002(4)
C3AA 0.086(8) 0.057(8) 0.072(8) 0.021(7) 0.034(6) 0.019(7)
C4AA 0.065(6) 0.060(6) 0.049(5) -0.010(5) 0.013(5) -0.007(5)
C2BA 0.060(6) 0.050(6) 0.084(7) 0.010(5) 0.028(5) -0.009(5)
C0AA 0.048(5) 0.058(6) 0.072(6) 0.008(5) 0.007(5) 0.004(5)
C5AA 0.072(7) 0.063(8) 0.052(7) -0.004(7) 0.010(6) -0.004(7)
N0AA 0.046(6) 0.053(6) 0.056(7) -0.012(5) 0.021(5) 0.003(4)
C6AA 0.062(7) 0.083(8) 0.076(7) 0.009(6) 0.019(6) 0.002(6)
N1AA 0.076(7) 0.040(6) 0.030(5) -0.005(4) -0.012(4) 0.023(5)
C7AA 0.094(8) 0.087(8) 0.122(9) -0.047(7) 0.039(7) -0.014(7)
C8BA 0.065(7) 0.044(6) 0.041(6) -0.004(5) 0.014(5) 0.015(6)
C9AA 0.069(7) 0.098(8) 0.080(8) -0.007(7) 0.005(6) -0.025(7)
C8AA 0.064(7) 0.085(8) 0.100(8) 0.014(7) 0.020(6) 0.019(7)
Sr1A 0.0340(17) 0.0449(15) 0.0295(19) -0.0010(9) 0.0050(10) 0.0050(9)
Sr2A 0.0316(19) 0.0409(14) 0.030(2) 0.0031(11) 0.0054(11) 0.0038(9)

loop_
_atom_type_symbol
_atom_type_description
_atom_type_scat_dispersion_real
_atom_type_scat_dispersion_imag
_atom_type_scat_source
C C 0.0033 0.0016 'International Tables Vol C Tables 4.2.6.8 and 6.1.1.4'
H H 0.0000 0.0000 'International Tables Vol C Tables 4.2.6.8 and 6.1.1.4'
B B 0.0013 0.0007 'International Tables Vol C Tables 4.2.6.8 and 6.1.1.4'
N N 0.0061 0.0033 'International Tables Vol C Tables 4.2.6.8 and 6.1.1.4'
O O 0.0106 0.0060 'International Tables Vol C Tables 4.2.6.8 and 6.1.1.4'
P P 0.1023 0.0942 'International Tables Vol C Tables 4.2.6.8 and 6.1.1.4'
Sr Sr -1.5307 3.2498 'International Tables Vol C Tables 4.2.6.8 and 6.1.1.4'

loop_
_geom_angle_atom_site_label_1
_geom_angle_atom_site_label_2
_geom_angle_atom_site_label_3
_geom_angle
O5 Sr2 P40 94.83(19)
O5 Sr2 N2 177.6(3)
O5 Sr2 N3 104.2(2)
O5 Sr2 B2 128.1(3)
O5 Sr2 B1 158.4(3)
N2 Sr2 P40 84.07(17)
N2 Sr2 N3 78.1(2)
N2 Sr2 B2 54.17(16)
N2 Sr2 B1 23.80(13)
N3 Sr2 P40 102.74(16)
N3 Sr2 B2 24.28(13)
N3 Sr2 B1 54.58(16)
O4 Sr2 P40 14.46(10)
O4 Sr2 O5 84.4(2)
O4 Sr2 N2 94.1(2)
O4 Sr2 N3 115.1(2)
O4 Sr2 O6 129.8(3)
O4 Sr2 B2 108.8(2)
O4 Sr2 B1 100.4(2)
O6 Sr2 P40 141.2(3)
O6 Sr2 O5 84.4(2)
O6 Sr2 N2 95.1(2)
O6 Sr2 N3 115.1(3)
O6 Sr2 B2 116.4(3)
O6 Sr2 B1 107.4(2)
B2 Sr2 P40 94.43(14)
B1 Sr2 P40 87.07(14)
B1 Sr2 B2 30.44(13)
N1 Sr1 N4 81.61(17)
N1 Sr1 O3 113.28(18)
N1 Sr1 O2 110.5(2)
N1 Sr1 O1 119.2(3)
N1 Sr1 B2 56.69(15)
N1 Sr1 B1 25.26(13)
N4 Sr1 O3 87.87(18)
N4 Sr1 O2 163.7(3)
N4 Sr1 B2 25.00(12)
N4 Sr1 B1 56.39(14)
O3 Sr1 B2 96.25(17)
O3 Sr1 B1 107.18(17)
O2 Sr1 O3 77.40(17)
O2 Sr1 B2 162.52(19)
O2 Sr1 B1 134.7(2)
O1 Sr1 N4 100.26(18)
O1 Sr1 O3 127.6(2)
O1 Sr1 O2 83.63(18)
O1 Sr1 B2 112.61(19)
O1 Sr1 B1 120.4(2)
B1 Sr1 B2 31.44(13)
O3 P5 N4AA 108.9(2)
O3 P5 N8 118.2(2)
O3 P5 N6 108.4(3)
O3 P5 Sr1A 16.91(17)
N4AA P5 Sr1A 97.36(19)
N8 P5 N4AA 107.1(3)
N8 P5 N6 103.4(3)
N8 P5 Sr1A 112.3(2)
N6 P5 N4AA 110.7(3)
N6 P5 Sr1A 125.0(2)
O2 P16 N17 110.5(3)
O2 P16 N19 110.6(3)
O2 P16 N15 111.7(3)
N17 P16 N19 109.2(3)
N15 P16 N17 108.7(3)
N15 P16 N19 106.0(4)
O5 P26 N25 123.4(3)
O5 P26 N33 111.0(5)
O5 P26 N2AA 110.6(3)
O5 P26 N3AA 106.3(3)
O5 P26 N0AA 111.4(4)
O5 P26 N1AA 110.4(3)
N25 P26 N1AA 96.9(5)
N33 P26 N3AA 108.0(6)
N33 P26 N0AA 112.0(5)
N2AA P26 N25 103.1(5)
N2AA P26 N1AA 111.6(6)
N0AA P26 N3AA 107.9(5)
O4 P40 Sr2 24.22(18)
O4 P40 N39 119.1(2)
O4 P40 N43 109.3(2)
O4 P40 N41 109.4(2)
N39 P40 Sr2 105.06(17)
N39 P40 N43 104.7(2)
N39 P40 N41 102.3(3)
N43 P40 Sr2 96.57(19)
N43 P40 N41 111.9(3)
N41 P40 Sr2 133.5(2)
O6 P52 N53 110.1(2)
O6 P52 N50 110.2(2)
O6 P52 N58 113.3(3)
O6 P52 Sr2A 24.89(19)
N53 P52 Sr2A 109.68(19)
N50 P52 N53 109.3(3)
N50 P52 Sr2A 129.8(2)
N58 P52 N53 107.6(3)
N58 P52 N50 106.2(3)
N58 P52 Sr2A 90.8(3)
O1 P63 N62 109.0(3)
O1 P63 N66 110.9(3)
O1 P63 N64 119.9(3)
N62 P63 N64 101.1(3)
N66 P63 N62 113.1(3)
N66 P63 N64 102.6(3)
P26 O5 Sr2 175.2(3)
P26 O5 Sr2A 170.8(3)
C4 N1 Sr1 131.7(3)
C4 N1 B1 118.6(4)
C4 N1 Sr1A 132.2(3)
B1 N1 Sr1 109.7(3)
B1 N1 Sr1A 109.2(3)
C11 N4 Sr1 131.9(3)
C11 N4 B2 119.1(4)
C11 N4 Sr1A 127.1(3)
B2 N4 Sr1 108.4(3)
B2 N4 Sr1A 112.5(3)
P5 O3 Sr1 150.1(2)
P5 O3 Sr1A 152.6(3)
C10 N2 Sr2 127.8(3)
C10 N2 B1 119.4(4)
C10 N2 Sr2A 132.5(3)
B1 N2 Sr2 111.7(3)
B1 N2 Sr2A 107.4(3)
C17 N3 Sr2 131.9(3)
C17 N3 B2 119.2(4)
C17 N3 Sr2A 131.4(3)
B2 N3 Sr2 108.4(3)
B2 N3 Sr2A 109.2(3)
P16 O2 Sr1 171.8(3)
P16 O2 Sr1A 175.7(3)
P40 O4 Sr2 141.3(3)
P40 O4 Sr2A 138.8(3)
P52 O6 Sr2 145.7(3)
P52 O6 Sr2A 140.5(3)
N2 C10 C5 121.4(4)
N2 C10 C9 121.0(4)
C9 C10 C5 117.6(4)
C4 C5 C10 118.1(4)
C4 C5 C6 121.6(4)
C6 C5 C10 120.4(4)
C38 N39 P40 120.5(3)
C48 N39 P40 120.9(4)
C48 N39 C38 112.5(4)
N4 C11 C16 122.0(4)
N4 C11 C12 120.8(4)
C12 C11 C16 117.2(4)
P63 O1 Sr1 167.7(3)
P63 O1 Sr1A 173.0(3)
N1 C4 C5 122.6(4)
N1 C4 C3 121.0(4)
C3 C4 C5 116.4(4)
C17 C16 C11 117.8(4)
C17 C16 C15 121.4(4)
C15 C16 C11 120.8(4)
C13 C12 C11 120.8(5)
N3 C17 C16 122.1(4)
N3 C17 C18 121.8(4)
C18 C17 C16 116.1(4)
C44 N43 P40 123.1(4)
C44 N43 C45 118.9(5)
C45 N43 P40 117.8(5)
P52 N53 C2AA 120.1(6)
C54 N53 P52 123.9(4)
C54 N53 C55 117.7(6)
C54 N53 C2AA 97.7(7)
C55 N53 P52 118.1(5)
C8 C9 C10 121.2(4)
C1 C6 C5 118.8(4)
C1 C6 C7 122.4(4)
C7 C6 C5 118.8(4)
C57 N50 P52 127.6(6)
C57 N50 C51 110.3(7)
C51 N50 P52 122.0(6)
C9AA N50 P52 118.9(7)
C8AA N50 P52 122.1(8)
C8AA N50 C9AA 118.0(10)
C0BA N4AA P5 122.2(5)
C9BA N4AA P5 124.1(5)
C9BA N4AA C0BA 108.7(6)
C92 C15 C16 118.7(4)
C14 C15 C16 118.8(4)
C14 C15 C92 122.4(4)
C2 C3 C4 121.4(4)
C14 C13 C12 122.0(4)
C5BA N8 P5 118.3(5)
C6BA N8 P5 117.2(5)
C6BA N8 C5BA 114.9(6)
C46 N41 P40 121.9(4)
C42 N41 P40 121.9(5)
C42 N41 C46 112.0(5)
C1CA N17 P16 125.0(5)
C1CA N17 C24 116.5(6)
C24 N17 P16 117.5(4)
C61 N62 P63 121.9(5)
C61 N62 C71 116.8(5)
C71 N62 P63 117.7(5)
C67 N66 P63 127.3(5)
C68 N66 P63 117.5(5)
C68 N66 C67 114.4(6)
C2 C1 C6 120.0(4)
Sr1 B2 Sr2 146.9(2)
N4 B2 Sr2 164.5(3)
N4 B2 Sr1 46.6(2)
N4 B2 B1 119.0(4)
N4 B2 Sr1A 44.0(2)
N4 B2 Sr2A 163.6(3)
N3 B2 Sr2 47.3(2)
N3 B2 Sr1 165.8(3)
N3 B2 N4 119.5(4)
N3 B2 B1 121.5(4)
N3 B2 Sr1A 162.4(3)
N3 B2 Sr2A 45.3(2)
B1 B2 Sr2 74.7(2)
B1 B2 Sr1 72.6(2)
B1 B2 Sr1A 75.5(2)
B1 B2 Sr2A 76.4(3)
Sr2A B2 Sr1A 151.9(2)
C19 C92 C15 120.1(5)
C13 C14 C15 120.3(4)
C8 C7 C6 120.5(4)
C1 C2 C3 121.8(4)
Sr1 B1 Sr2 150.6(2)
N1 B1 Sr2 163.2(3)
N1 B1 Sr1 45.1(2)
N1 B1 B2 121.0(4)
N1 B1 Sr1A 46.8(2)
N1 B1 Sr2A 166.6(3)
N2 B1 Sr2 44.5(2)
N2 B1 Sr1 164.8(3)
N2 B1 N1 119.7(4)
N2 B1 B2 119.2(4)
N2 B1 Sr1A 166.1(3)
N2 B1 Sr2A 47.4(2)
B2 B1 Sr2 74.9(3)
B2 B1 Sr1 76.0(2)
B2 B1 Sr1A 74.4(2)
B2 B1 Sr2A 71.9(3)
Sr2A B1 Sr1A 146.3(2)
C7 C8 C9 121.4(5)
C19 C18 C17 121.4(5)
C7BA N6 P5 116.7(5)
C3BA N6 P5 125.4(6)
C3BA N6 C7BA 114.6(6)
C20 N19 P16 127.2(5)
C20 N19 C21 114.7(5)
C21 N19 P16 117.8(5)
C60 N58 P52 124.8(8)
C60 N58 C59 116.7(9)
C59 N58 P52 115.2(6)
C1AA N58 P52 123.1(6)
C4BA N58 P52 126.1(7)
C4BA N58 C1AA 110.3(8)
C92 C19 C18 122.2(5)
C69 N64 P63 123.5(5)
C69 N64 C65 110.3(6)
C65 N64 P63 119.3(5)
C22 N15 P16 120.2(7)
C0CA N15 P16 119.7(6)
C0CA N15 C22 117.3(7)
C2BA N25 P26 119.5(7)
C5AA N25 P26 121.9(10)
C5AA N25 C2BA 115.0(11)
C34 N33 P26 128.7(10)
C34 N33 C7AA 110.9(11)
C7AA N33 P26 119.2(9)
C1BA N2AA P26 123.1(7)
C0AA N2AA P26 121.3(7)
C0AA N2AA C1BA 111.5(8)
C3AA N3AA P26 120.3(9)
C4AA N3AA P26 120.8(7)
C4AA N3AA C3AA 117.8(11)
C1BA N0AA P26 111.8(7)
C6AA N0AA P26 121.9(10)
C6AA N0AA C1BA 126.0(10)
C35 N1AA P26 119.1(7)
C8BA N1AA P26 124.9(7)
C8BA N1AA C35 112.3(9)
N1 Sr1A P5 104.93(17)
N1 Sr1A B2 54.09(15)
N1 Sr1A B1 23.98(12)
N4 Sr1A P5 84.86(17)
N4 Sr1A N1 77.32(19)
N4 Sr1A B2 23.54(13)
N4 Sr1A B1 53.57(15)
O3 Sr1A P5 10.48(10)
O3 Sr1A N1 113.9(2)
O3 Sr1A N4 92.2(2)
O3 Sr1A O2 83.1(2)
O3 Sr1A O1 136.1(3)
O3 Sr1A B2 98.2(2)
O3 Sr1A B1 107.7(2)
O2 Sr1A P5 90.77(18)
O2 Sr1A N1 106.5(2)
O2 Sr1A N4 174.9(3)
O2 Sr1A O1 84.0(2)
O2 Sr1A B2 159.4(2)
O2 Sr1A B1 130.0(2)
O1 Sr1A P5 144.8(2)
O1 Sr1A N1 110.0(3)
O1 Sr1A N4 98.0(2)
O1 Sr1A B2 108.0(2)
O1 Sr1A B1 112.7(2)
B2 Sr1A P5 88.49(15)
B2 Sr1A B1 30.16(13)
B1 Sr1A P5 97.25(15)
O5 Sr2A P52 87.49(19)
O5 Sr2A O4 80.0(2)
O5 Sr2A B2 133.8(3)
O5 Sr2A B1 164.3(3)
N2 Sr2A P52 94.3(2)
N2 Sr2A O5 167.5(4)
N2 Sr2A O4 90.2(2)
N2 Sr2A B2 56.86(18)
N2 Sr2A B1 25.21(14)
N3 Sr2A P52 108.0(2)
N3 Sr2A O5 109.0(3)
N3 Sr2A N2 82.2(2)
N3 Sr2A O4 115.8(3)
N3 Sr2A O6 122.6(3)
N3 Sr2A B2 25.53(14)
N3 Sr2A B1 57.12(19)
O4 Sr2A P52 136.1(3)
O4 Sr2A B2 109.1(2)
O4 Sr2A B1 98.9(2)
O6 Sr2A P52 14.65(12)
O6 Sr2A O5 83.3(2)
O6 Sr2A N2 95.3(3)
O6 Sr2A O4 121.5(3)
O6 Sr2A B2 122.3(3)
O6 Sr2A B1 110.0(3)
B2 Sr2A P52 109.8(2)
B2 Sr2A B1 31.67(14)
B1 Sr2A P52 103.5(2)

loop_
_geom_bond_atom_site_label_1
_geom_bond_atom_site_label_2
_geom_bond_distance
Sr2 P40 3.681(6)
Sr2 O5 2.492(6)
Sr2 N2 2.517(6)
Sr2 N3 2.586(8)
Sr2 O4 2.416(7)
Sr2 O6 2.455(6)
Sr2 B2 3.340(8)
Sr2 B1 3.336(7)
Sr1 N1 2.410(6)
Sr1 N4 2.496(5)
Sr1 O3 2.557(6)
Sr1 O2 2.519(5)
Sr1 O1 2.422(5)
Sr1 B2 3.261(6)
Sr1 B1 3.206(6)
P5 O3 1.462(3)
P5 N4AA 1.646(4)
P5 N8 1.619(5)
P5 N6 1.625(5)
P5 Sr1A 3.698(6)
P16 O2 1.451(3)
P16 N17 1.609(5)
P16 N19 1.625(5)
P16 N15 1.597(5)
P26 O5 1.467(3)
P26 N25 1.688(9)
P26 N33 1.544(10)
P26 N2AA 1.580(9)
P26 N3AA 1.656(9)
P26 N0AA 1.653(10)
P26 N1AA 1.706(9)
P40 O4 1.471(3)
P40 N39 1.630(4)
P40 N43 1.646(4)
P40 N41 1.646(5)
P52 O6 1.479(4)
P52 N53 1.635(4)
P52 N50 1.628(4)
P52 N58 1.621(5)
P52 Sr2A 3.723(6)
P63 O1 1.439(4)
P63 N62 1.631(5)
P63 N66 1.630(5)
P63 N64 1.673(6)
O5 Sr2A 2.535(8)
N1 C4 1.361(5)
N1 B1 1.453(6)
N1 Sr1A 2.608(7)
N4 C11 1.359(6)
N4 B2 1.452(6)
N4 Sr1A 2.524(6)
O3 Sr1A 2.338(7)
N2 C10 1.364(5)
N2 B1 1.449(6)
N2 Sr2A 2.503(8)
N3 C17 1.361(6)
N3 B2 1.448(6)
N3 Sr2A 2.386(8)
O2 Sr1A 2.446(6)
O4 Sr2A 2.595(8)
O6 Sr2A 2.462(7)
C10 C5 1.441(6)
C10 C9 1.405(7)
C5 C4 1.426(6)
C5 C6 1.438(6)
N39 C38 1.466(6)
N39 C48 1.461(7)
C11 C16 1.440(6)
C11 C12 1.410(6)
O1 Sr1A 2.479(6)
C4 C3 1.425(6)
C16 C17 1.427(6)
C16 C15 1.431(6)
C12 C13 1.401(7)
C17 C18 1.405(7)
N43 C44 1.416(8)
N43 C45 1.445(8)
N53 C54 1.399(7)
N53 C55 1.462(10)
N53 C2AA 1.664(15)
C9 C8 1.395(7)
C6 C1 1.402(7)
C6 C7 1.403(7)
N50 C57 1.412(11)
N50 C51 1.480(11)
N50 C9AA 1.559(14)
N50 C8AA 1.250(14)
N4AA C0BA 1.435(8)
N4AA C9BA 1.382(9)
C15 C92 1.409(7)
C15 C14 1.408(7)
C3 C2 1.390(7)
C13 C14 1.363(7)
N8 C5BA 1.484(9)
N8 C6BA 1.469(10)
N41 C46 1.466(8)
N41 C42 1.407(8)
N17 C1CA 1.446(8)
N17 C24 1.501(9)
N62 C61 1.451(9)
N62 C71 1.540(9)
N66 C67 1.417(8)
N66 C68 1.399(9)
C1 C2 1.381(7)
B2 B1 1.753(7)
B2 Sr1A 3.359(7)
B2 Sr2A 3.173(9)
C92 C19 1.335(8)
C7 C8 1.377(7)
B1 Sr1A 3.377(7)
B1 Sr2A 3.245(8)
C18 C19 1.405(7)
N6 C7BA 1.481(9)
N6 C3BA 1.429(8)
N19 C20 1.402(8)
N19 C21 1.465(8)
N58 C60 1.349(15)
N58 C59 1.546(13)
N58 C1AA 1.550(13)
N58 C4BA 1.425(13)
N64 C69 1.434(8)
N64 C65 1.454(9)
N15 C22 1.519(11)
N15 C0CA 1.475(11)
N25 C2BA 1.468(14)
N25 C5AA 1.397(17)
N33 C34 1.361(17)
N33 C7AA 1.442(18)
C35 N1AA 1.478(13)
N2AA C1BA 1.478(11)
N2AA C0AA 1.465(14)
C1BA N0AA 1.593(13)
N3AA C3AA 1.489(17)
N3AA C4AA 1.439(14)
N0AA C6AA 1.397(16)
N1AA C8BA 1.428(14)

loop_
_geom_torsion_atom_site_label_1
_geom_torsion_atom_site_label_2
_geom_torsion_atom_site_label_3
_geom_torsion_atom_site_label_4
_geom_torsion
Sr2 P40 N39 C38 57.7(4)
Sr2 P40 N39 C48 -92.6(4)
Sr2 P40 N43 C44 -153.0(5)
Sr2 P40 N43 C45 22.8(6)
Sr2 P40 N41 C46 175.2(4)
Sr2 P40 N41 C42 -29.7(7)
Sr2 N2 C10 C5 -167.7(3)
Sr2 N2 C10 C9 10.8(6)
Sr2 N2 B1 Sr1 174.3(11)
Sr2 N2 B1 N1 172.5(3)
Sr2 N2 B1 B2 -6.4(5)
Sr2 N3 C17 C16 172.7(3)
Sr2 N3 C17 C18 -7.9(7)
Sr2 N3 B2 Sr1 179.6(12)
Sr2 N3 B2 N4 -170.0(3)
Sr2 N3 B2 B1 9.1(5)
Sr2 B2 B1 Sr1 -175.54(18)
Sr2 B2 B1 N1 -174.2(4)
Sr2 B2 B1 N2 4.7(4)
Sr1 N1 C4 C5 176.5(3)
Sr1 N1 C4 C3 -2.6(6)
Sr1 N1 B1 Sr2 -162.1(10)
Sr1 N1 B1 N2 179.3(3)
Sr1 N1 B1 B2 -1.8(5)
Sr1 N4 C11 C16 170.9(3)
Sr1 N4 C11 C12 -8.3(6)
Sr1 N4 B2 Sr2 154.9(11)
Sr1 N4 B2 N3 -176.5(3)
Sr1 N4 B2 B1 4.5(5)
Sr1 B2 B1 Sr2 175.54(18)
Sr1 B2 B1 N1 1.3(4)
Sr1 B2 B1 N2 -179.8(4)
O5 P26 N25 C2BA -76.1(9)
O5 P26 N25 C5AA 81.3(11)
O5 P26 N33 C34 -124.3(15)
O5 P26 N33 C7AA 41.6(14)
O5 P26 N2AA C1BA 168.4(9)
O5 P26 N2AA C0AA 13.3(13)
O5 P26 N3AA C3AA -143.0(10)
O5 P26 N3AA C4AA 49.1(9)
O5 P26 N0AA C1BA -147.0(6)
O5 P26 N0AA C6AA 39.2(11)
O5 P26 N1AA C35 -22.5(11)
O5 P26 N1AA C8BA -179.2(10)
N1 C4 C3 C2 177.4(4)
N4 C11 C16 C17 3.4(6)
N4 C11 C16 C15 -178.1(4)
N4 C11 C12 C13 176.7(4)
N4 B2 B1 Sr2 172.1(4)
N4 B2 B1 Sr1 -3.4(4)
N4 B2 B1 N1 -2.1(7)
N4 B2 B1 N2 176.8(4)
N4 B2 B1 Sr1A -6.2(4)
N4 B2 B1 Sr2A 174.2(4)
O3 P5 N4AA C0BA 179.7(5)
O3 P5 N4AA C9BA 27.7(8)
O3 P5 N8 C5BA 65.7(5)
O3 P5 N8 C6BA -78.9(5)
O3 P5 N6 C7BA 33.4(6)
O3 P5 N6 C3BA -168.2(5)
N2 C10 C5 C4 -2.9(6)
N2 C10 C5 C6 176.9(4)
N2 C10 C9 C8 -175.4(5)
N3 C17 C18 C19 -177.3(5)
N3 B2 B1 Sr2 -6.9(4)
N3 B2 B1 Sr1 177.6(4)
N3 B2 B1 N1 178.9(4)
N3 B2 B1 N2 -2.2(7)
N3 B2 B1 Sr1A 174.8(4)
N3 B2 B1 Sr2A -4.9(4)
O2 P16 N17 C1CA 148.7(5)
O2 P16 N17 C24 -43.2(6)
O2 P16 N19 C20 126.7(6)
O2 P16 N19 C21 -45.5(7)
O2 P16 N15 C22 154.1(6)
O2 P16 N15 C0CA -45.4(7)
O4 P40 N39 C38 79.1(4)
O4 P40 N39 C48 -71.2(5)
O4 P40 N43 C44 -174.1(5)
O4 P40 N43 C45 1.7(7)
O4 P40 N41 C46 177.4(5)
O4 P40 N41 C42 -27.5(7)
O6 P52 N53 C54 -22.0(6)
O6 P52 N53 C55 152.2(6)
O6 P52 N53 C2AA -147.2(7)
O6 P52 N50 C57 -37.8(8)
O6 P52 N50 C51 145.4(6)
O6 P52 N50 C9AA -148.7(7)
O6 P52 N50 C8AA 19.9(10)
O6 P52 N58 C60 120.6(11)
O6 P52 N58 C59 -37.9(7)
O6 P52 N58 C1AA -125.6(7)
O6 P52 N58 C4BA 62.6(10)
C10 N2 B1 Sr2 -169.0(5)
C10 N2 B1 Sr1 5.3(15)
C10 N2 B1 N1 3.4(6)
C10 N2 B1 B2 -175.4(4)
C10 N2 B1 Sr1A 16.8(16)
C10 N2 B1 Sr2A -172.0(5)
C10 C5 C4 N1 4.0(6)
C10 C5 C4 C3 -176.9(4)
C10 C5 C6 C1 177.3(4)
C10 C5 C6 C7 -0.7(7)
C10 C9 C8 C7 -2.4(9)
C5 C10 C9 C8 3.2(7)
C5 C4 C3 C2 -1.7(7)
C5 C6 C1 C2 0.7(7)
C5 C6 C7 C8 1.7(7)
N39 P40 O4 Sr2 -59.2(5)
N39 P40 O4 Sr2A -62.2(5)
N39 P40 N43 C44 -45.5(5)
N39 P40 N43 C45 130.3(6)
N39 P40 N41 C46 50.2(6)
N39 P40 N41 C42 -154.7(6)
C11 N4 B2 Sr2 -33.1(14)
C11 N4 B2 Sr1 172.0(5)
C11 N4 B2 N3 -4.5(6)
C11 N4 B2 B1 176.5(4)
C11 N4 B2 Sr1A 167.8(5)
C11 N4 B2 Sr2A -24.0(14)
C11 C16 C17 N3 -4.6(7)
C11 C16 C17 C18 176.0(4)
C11 C16 C15 C92 -176.7(4)
C11 C16 C15 C14 1.3(6)
C11 C12 C13 C14 1.5(8)
O1 P63 N62 C61 -177.6(6)
O1 P63 N62 C71 24.6(6)
O1 P63 N66 C67 -171.3(6)
O1 P63 N66 C68 19.8(8)
O1 P63 N64 C69 76.4(6)
O1 P63 N64 C65 -71.5(7)
C4 N1 B1 Sr2 16.1(13)
C4 N1 B1 Sr1 178.3(5)
C4 N1 B1 N2 -2.4(6)
C4 N1 B1 B2 176.4(4)
C4 N1 B1 Sr1A -178.1(5)
C4 N1 B1 Sr2A 12.1(17)
C4 C5 C6 C1 -2.9(7)
C4 C5 C6 C7 179.1(4)
C4 C3 C2 C1 -0.4(8)
C16 C11 C12 C13 -2.4(7)
C16 C17 C18 C19 2.1(8)
C16 C15 C92 C19 -0.4(7)
C16 C15 C14 C13 -2.3(7)
C12 C11 C16 C17 -177.4(4)
C12 C11 C16 C15 1.0(6)
C12 C13 C14 C15 0.9(8)
C17 N3 B2 Sr2 173.3(5)
C17 N3 B2 Sr1 -7.2(16)
C17 N3 B2 N4 3.3(6)
C17 N3 B2 B1 -177.7(4)
C17 N3 B2 Sr1A -14.7(13)
C17 N3 B2 Sr2A 175.7(5)
C17 C16 C15 C92 1.7(7)
C17 C16 C15 C14 179.7(4)
C17 C18 C19 C92 -1.0(9)
N43 P40 O4 Sr2 61.0(4)
N43 P40 O4 Sr2A 58.0(4)
N43 P40 N39 C38 -43.4(4)
N43 P40 N39 C48 166.2(4)
N43 P40 N41 C46 -61.3(6)
N43 P40 N41 C42 93.8(6)
N53 P52 O6 Sr2 93.2(5)
N53 P52 O6 Sr2A 93.6(4)
N53 P52 N50 C57 83.4(7)
N53 P52 N50 C51 -93.4(6)
N53 P52 N50 C9AA -27.6(8)
N53 P52 N50 C8AA 141.1(10)
N53 P52 N58 C60 -1.4(11)
N53 P52 N58 C59 -159.9(7)
N53 P52 N58 C1AA 112.4(7)
N53 P52 N58 C4BA -59.3(10)
C9 C10 C5 C4 178.5(4)
C9 C10 C5 C6 -1.7(6)
C6 C5 C4 N1 -175.8(4)
C6 C5 C4 C3 3.3(6)
C6 C1 C2 C3 0.9(8)
C6 C7 C8 C9 -0.2(8)
N50 P52 O6 Sr2 -146.2(4)
N50 P52 O6 Sr2A -145.8(4)
N50 P52 N53 C54 -143.1(6)
N50 P52 N53 C55 31.0(7)
N50 P52 N53 C2AA 91.6(8)
N50 P52 N58 C60 -118.4(11)
N50 P52 N58 C59 83.2(7)
N50 P52 N58 C1AA -4.6(8)
N50 P52 N58 C4BA -176.3(10)
N4AA P5 O3 Sr1 -45.7(5)
N4AA P5 O3 Sr1A -48.6(6)
N4AA P5 N8 C5BA -171.0(5)
N4AA P5 N8 C6BA 44.4(5)
N4AA P5 N6 C7BA -86.0(5)
N4AA P5 N6 C3BA 72.4(6)
C15 C16 C17 N3 176.9(4)
C15 C16 C17 C18 -2.5(7)
C15 C92 C19 C18 0.1(9)
N8 P5 O3 Sr1 76.7(5)
N8 P5 O3 Sr1A 73.8(6)
N8 P5 N4AA C0BA 50.8(6)
N8 P5 N4AA C9BA -101.1(8)
N8 P5 N6 C7BA 159.7(5)
N8 P5 N6 C3BA -42.0(6)
N41 P40 O4 Sr2 -176.2(4)
N41 P40 O4 Sr2A -179.2(4)
N41 P40 N39 C38 -160.3(4)
N41 P40 N39 C48 49.4(4)
N41 P40 N43 C44 64.6(6)
N41 P40 N43 C45 -119.6(6)
N17 P16 N19 C20 4.9(8)
N17 P16 N19 C21 -167.3(6)
N17 P16 N15 C22 -83.6(6)
N17 P16 N15 C0CA 76.8(7)
N62 P63 O1 Sr1 -78.7(15)
N62 P63 N66 C67 66.0(7)
N62 P63 N66 C68 -103.0(8)
N62 P63 N64 C69 -164.0(5)
N62 P63 N64 C65 48.1(7)
N66 P63 O1 Sr1 156.2(14)
N66 P63 N62 C61 -53.8(7)
N66 P63 N62 C71 148.4(5)
N66 P63 N64 C69 -47.0(6)
N66 P63 N64 C65 165.1(6)
C1 C6 C7 C8 -176.2(5)
B2 N4 C11 C16 1.1(6)
B2 N4 C11 C12 -178.1(4)
B2 N3 C17 C16 1.3(7)
B2 N3 C17 C18 -179.4(5)
C92 C15 C14 C13 175.7(5)
C14 C15 C92 C19 -178.4(5)
C7 C6 C1 C2 178.6(5)
B1 N1 C4 C5 -1.3(6)
B1 N1 C4 C3 179.6(4)
B1 N2 C10 C5 -0.7(6)
B1 N2 C10 C9 177.8(4)
N6 P5 O3 Sr1 -166.2(4)
N6 P5 O3 Sr1A -169.1(5)
N6 P5 N4AA C0BA -61.2(6)
N6 P5 N4AA C9BA 146.8(7)
N6 P5 N8 C5BA -54.0(5)
N6 P5 N8 C6BA 161.4(5)
N19 P16 N17 C1CA -89.4(6)
N19 P16 N17 C24 78.7(6)
N19 P16 N15 C22 33.6(7)
N19 P16 N15 C0CA -165.9(6)
N58 P52 O6 Sr2 -27.4(5)
N58 P52 O6 Sr2A -27.0(5)
N58 P52 N53 C54 102.0(6)
N58 P52 N53 C55 -83.9(7)
N58 P52 N53 C2AA -23.3(8)
N58 P52 N50 C57 -160.8(7)
N58 P52 N50 C51 22.4(7)
N58 P52 N50 C9AA 88.2(8)
N58 P52 N50 C8AA -103.2(10)
N64 P63 O1 Sr1 36.9(16)
N64 P63 N62 C61 55.2(6)
N64 P63 N62 C71 -102.6(6)
N64 P63 N66 C67 -42.1(7)
N64 P63 N66 C68 149.0(8)
N15 P16 N17 C1CA 25.7(6)
N15 P16 N17 C24 -166.2(6)
N15 P16 N19 C20 -112.1(7)
N15 P16 N19 C21 75.8(7)
N25 P26 N2AA C1BA -57.9(12)
N25 P26 N2AA C0AA 147.0(11)
N25 P26 N1AA C35 -152.0(9)
N25 P26 N1AA C8BA 51.3(12)
N33 P26 N3AA C3AA -23.7(12)
N33 P26 N3AA C4AA 168.3(9)
N33 P26 N0AA C1BA 87.9(9)
N33 P26 N0AA C6AA -85.8(12)
N2AA P26 N25 C2BA 158.1(8)
N2AA P26 N25 C5AA -44.6(11)
N2AA P26 N1AA C35 100.9(10)
N2AA P26 N1AA C8BA -55.8(12)
N3AA P26 N33 C34 119.6(16)
N3AA P26 N33 C7AA -74.6(14)
N3AA P26 N0AA C1BA -30.7(8)
N3AA P26 N0AA C6AA 155.5(10)
N0AA P26 N33 C34 1.0(18)
N0AA P26 N33 C7AA 166.8(12)
N0AA P26 N3AA C3AA 97.4(11)
N0AA P26 N3AA C4AA -70.5(10)
N1AA P26 N25 C2BA 43.9(9)
N1AA P26 N25 C5AA -158.7(11)
N1AA P26 N2AA C1BA 45.2(12)
N1AA P26 N2AA C0AA -109.9(11)
Sr1A P5 N4AA C0BA 167.0(5)
Sr1A P5 N4AA C9BA 15.0(7)
Sr1A P5 N8 C5BA 83.3(5)
Sr1A P5 N8 C6BA -61.3(5)
Sr1A P5 N6 C7BA 29.6(6)
Sr1A P5 N6 C3BA -172.0(5)
Sr1A N1 C4 C5 -178.9(3)
Sr1A N1 C4 C3 2.0(6)
Sr1A N1 B1 N2 175.7(3)
Sr1A N1 B1 B2 -5.5(5)
Sr1A N1 B1 Sr2A -169.8(13)
Sr1A N4 C11 C16 166.9(3)
Sr1A N4 C11 C12 -12.2(6)
Sr1A N4 B2 N3 -172.3(3)
Sr1A N4 B2 B1 8.7(5)
Sr1A N4 B2 Sr2A 168.2(11)
Sr1A B2 B1 N1 4.2(4)
Sr1A B2 B1 N2 -177.0(4)
Sr1A B2 B1 Sr2A -179.6(2)
Sr2A P52 N53 C54 4.5(6)
Sr2A P52 N53 C2AA -120.7(7)
Sr2A P52 N50 C9AA -166.6(7)
Sr2A P52 N50 C8AA 2.0(11)
Sr2A P52 N58 C1AA -136.7(7)
Sr2A P52 N58 C4BA 51.6(10)
Sr2A N2 C10 C5 -170.4(4)
Sr2A N2 C10 C9 8.2(7)
Sr2A N2 B1 N1 175.5(4)
Sr2A N2 B1 B2 -3.4(5)
Sr2A N2 B1 Sr1A -171.2(13)
Sr2A N3 C17 C16 175.9(4)
Sr2A N3 C17 C18 -4.8(7)
Sr2A N3 B2 N4 -172.4(4)
Sr2A N3 B2 B1 6.7(5)
Sr2A N3 B2 Sr1A 169.6(10)
Sr2A B2 B1 N1 -176.2(4)
Sr2A B2 B1 N2 2.6(4)
Sr2A B2 B1 Sr1A 179.6(2)
